data_4134261
loop_
_publ_author_name
'Deng, Jiachen'
'Ning, Yuhan'
'Tian, Hailong'
'Gui, Jinghan'

_publ_section_title
;
 Divergent Synthesis of Antiviral Diterpenes Wickerols A and B.
;
_journal_name_full 'Journal of the American Chemical Society'
_journal_paper_doi 10.1021/jacs.9b11838
_journal_year 2020
_chemical_absolute_configuration unk
_chemical_formula_sum 'C18 H28 O2'
_chemical_formula_weight 276.40
_space_group_crystal_system orthorhombic
_space_group_IT_number 19
_space_group_name_Hall 'P 2ac 2ab'
_space_group_name_H-M_alt 'P 21 21 21'
_atom_sites_solution_hydrogens geom
_audit_creation_method SHELXL-2013
_cell_angle_alpha 90
_cell_angle_beta 90
_cell_angle_gamma 90
_cell_formula_units_Z 4
_cell_length_a 7.9993(12)
_cell_length_b 12.0989(17)
_cell_length_c 16.417(2)
_cell_measurement_reflns_used 2877
_cell_measurement_temperature 293(2)
_cell_measurement_theta_max 53.311
_cell_measurement_theta_min 5.665
_cell_volume 1588.9(4)
_computing_cell_refinement 'Bruker SAINT'
_computing_data_collection 'Bruker APEX2'
_computing_data_reduction 'Bruker SAINT'
_computing_molecular_graphics 'Bruker SHELXTL'
_computing_publication_material 'Bruker SHELXTL'
_computing_structure_refinement 'SHELXL-2013 (Sheldrick, 2013)'
_computing_structure_solution 'SHELXS-97 (Sheldrick 2008)'
_diffrn_ambient_temperature 293(2)
_diffrn_measured_fraction_theta_full 0.996
_diffrn_measured_fraction_theta_max 0.996
_diffrn_measurement_device_type 'Bruker APEX-II CCD'
_diffrn_measurement_method '\f and \w scans'
_diffrn_radiation_type MoK\a
_diffrn_radiation_wavelength 0.71073
_diffrn_reflns_av_R_equivalents 0.0431
_diffrn_reflns_av_unetI/netI 0.0544
_diffrn_reflns_Laue_measured_fraction_full 0.996
_diffrn_reflns_Laue_measured_fraction_max 0.996
_diffrn_reflns_limit_h_max 9
_diffrn_reflns_limit_h_min -9
_diffrn_reflns_limit_k_max 12
_diffrn_reflns_limit_k_min -14
_diffrn_reflns_limit_l_max 19
_diffrn_reflns_limit_l_min -20
_diffrn_reflns_number 7579
_diffrn_reflns_point_group_measured_fraction_full 0.995
_diffrn_reflns_point_group_measured_fraction_max 0.996
_diffrn_reflns_theta_full 25.242
_diffrn_reflns_theta_max 25.991
_diffrn_reflns_theta_min 2.999
_exptl_absorpt_coefficient_mu 0.073
_exptl_absorpt_correction_T_max 0.7456
_exptl_absorpt_correction_T_min 0.5445
_exptl_absorpt_correction_type multi-scan
_exptl_absorpt_process_details sadabs
_exptl_crystal_colour colorless
_exptl_crystal_density_diffrn 1.155
_exptl_crystal_description prismatic
_exptl_crystal_F_000 608
_exptl_crystal_size_max 0.170
_exptl_crystal_size_mid 0.140
_exptl_crystal_size_min 0.110
_refine_diff_density_max 0.180
_refine_diff_density_min -0.155
_refine_diff_density_rms 0.031
_refine_ls_abs_structure_details
; 
 Flack x determined using 799 quotients [(I+)-(I-)]/[(I+)+(I-)] 
 (Parsons and Flack (2004), Acta Cryst. A60, s61). 
;
_refine_ls_abs_structure_Flack -0.1(10)
_refine_ls_extinction_coef 0.020(7)
_refine_ls_extinction_expression Fc^*^=kFc[1+0.001xFc^2^\l^3^/sin(2\q)]^-1/4^
_refine_ls_extinction_method SHELXL
_refine_ls_goodness_of_fit_ref 1.031
_refine_ls_hydrogen_treatment constr
_refine_ls_matrix_type full
_refine_ls_number_parameters 186
_refine_ls_number_reflns 3098
_refine_ls_number_restraints 0
_refine_ls_restrained_S_all 1.031
_refine_ls_R_factor_all 0.0689
_refine_ls_R_factor_gt 0.0511
_refine_ls_shift/su_max 0.000
_refine_ls_shift/su_mean 0.000
_refine_ls_structure_factor_coef Fsqd
_refine_ls_weighting_details 'w=1/[\s^2^(Fo^2^)+(0.0460P)^2^+0.3288P] where P=(Fo^2^+2Fc^2^)/3'
_refine_ls_weighting_scheme calc
_refine_ls_wR_factor_gt 0.1093
_refine_ls_wR_factor_ref 0.1228
_reflns_Friedel_coverage 0.729
_reflns_Friedel_fraction_full 0.995
_reflns_Friedel_fraction_max 0.995
_reflns_number_gt 2438
_reflns_number_total 3098
_reflns_threshold_expression 'I > 2\s(I)'
_cod_data_source_file ja9b11838_si_002.cif
_cod_data_source_block mo_d8v19293_0m
_cod_original_cell_volume 1588.8(4)
_cod_database_code 4134261
_shelx_space_group_comment
; 
The symmetry employed for this shelxl refinement is uniquely defined 
by the following loop, which should always be used as a source of 
symmetry information in preference to the above space-group names. 
They are only intended as comments. 
;
_shelx_estimated_absorpt_t_min 0.988
_shelx_estimated_absorpt_t_max 0.992
_shelxl_version_number 2013-4

loop_
_space_group_symop_operation_xyz
'x, y, z'
'-x+1/2, -y, z+1/2'
'-x, y+1/2, -z+1/2'
'x+1/2, -y+1/2, -z'

loop_
_atom_site_label
_atom_site_type_symbol
_atom_site_fract_x
_atom_site_fract_y
_atom_site_fract_z
_atom_site_U_iso_or_equiv
_atom_site_adp_type
_atom_site_occupancy
_atom_site_site_symmetry_order
_atom_site_calc_flag
_atom_site_refinement_flags_posn
_atom_site_refinement_flags_adp
_atom_site_refinement_flags_occupancy
_atom_site_disorder_assembly
_atom_site_disorder_group
O1 O 0.3837(3) 0.72247(19) 0.36466(16) 0.0557(7) Uani 1 1 d . . . . .
O2 O 0.7372(3) 0.4430(2) 0.08633(13) 0.0574(7) Uani 1 1 d . . . . .
H2 H 0.7195 0.3823 0.1068 0.086 Uiso 1 1 calc R U . . .
C1 C 0.5723(4) 0.5799(2) 0.31955(19) 0.0362(7) Uani 1 1 d . . . . .
C2 C 0.5225(4) 0.6820(2) 0.36922(19) 0.0410(7) Uani 1 1 d . . . . .
C3 C 0.6565(4) 0.7331(3) 0.4226(2) 0.0484(8) Uani 1 1 d . . . . .
H3A H 0.6849 0.6818 0.4658 0.058 Uiso 1 1 calc R U . . .
H3B H 0.6123 0.7996 0.4477 0.058 Uiso 1 1 calc R U . . .
C4 C 0.8166(4) 0.7626(3) 0.3746(2) 0.0508(9) Uani 1 1 d . . . . .
H4A H 0.7931 0.8240 0.3384 0.061 Uiso 1 1 calc R U . . .
H4B H 0.9027 0.7860 0.4125 0.061 Uiso 1 1 calc R U . . .
C5 C 0.8812(4) 0.6653(3) 0.3248(2) 0.0426(8) Uani 1 1 d . . . . .
C6 C 0.9939(5) 0.6978(3) 0.2527(2) 0.0549(9) Uani 1 1 d . . . . .
H6A H 1.1095 0.7036 0.2700 0.066 Uiso 1 1 calc R U . . .
H6B H 0.9593 0.7683 0.2301 0.066 Uiso 1 1 calc R U . . .
C7 C 0.9735(4) 0.6050(3) 0.1891(2) 0.0579(10) Uani 1 1 d . . . . .
H7A H 1.0658 0.5532 0.1927 0.069 Uiso 1 1 calc R U . . .
H7B H 0.9710 0.6357 0.1345 0.069 Uiso 1 1 calc R U . . .
C8 C 0.8060(4) 0.5463(3) 0.20874(18) 0.0408(8) Uani 1 1 d . . . . .
H8 H 0.8320 0.4740 0.2325 0.049 Uiso 1 1 calc R U . . .
C9 C 0.7327(4) 0.6192(2) 0.27632(18) 0.0362(7) Uani 1 1 d . . . . .
H9 H 0.6938 0.6842 0.2461 0.043 Uiso 1 1 calc R U . . .
C10 C 0.6784(4) 0.5285(3) 0.14045(19) 0.0452(8) Uani 1 1 d . . . . .
C11 C 0.5136(4) 0.4891(3) 0.1796(2) 0.0485(8) Uani 1 1 d . . . . .
H11A H 0.4288 0.4858 0.1375 0.058 Uiso 1 1 calc R U . . .
H11B H 0.5301 0.4146 0.1998 0.058 Uiso 1 1 calc R U . . .
C12 C 0.4466(4) 0.5605(3) 0.2499(2) 0.0451(8) Uani 1 1 d . . . . .
H12A H 0.3477 0.5252 0.2721 0.054 Uiso 1 1 calc R U . . .
H12B H 0.4128 0.6317 0.2281 0.054 Uiso 1 1 calc R U . . .
C13 C 0.5828(4) 0.4832(2) 0.38266(19) 0.0422(8) Uani 1 1 d . . . . .
H13 H 0.6537 0.5091 0.4275 0.051 Uiso 1 1 calc R U . . .
C14 C 0.6557(6) 0.3731(3) 0.3542(2) 0.0672(11) Uani 1 1 d . . . . .
H14A H 0.7680 0.3843 0.3353 0.101 Uiso 1 1 calc R U . . .
H14B H 0.5887 0.3441 0.3107 0.101 Uiso 1 1 calc R U . . .
H14C H 0.6563 0.3218 0.3988 0.101 Uiso 1 1 calc R U . . .
C15 C 0.4136(5) 0.4602(4) 0.4183(3) 0.0660(11) Uani 1 1 d . . . . .
H15 H 0.3346 0.4297 0.3833 0.079 Uiso 1 1 calc R U . . .
C16 C 0.3678(7) 0.4772(5) 0.4891(3) 0.0942(17) Uani 1 1 d . . . . .
H16A H 0.4418 0.5075 0.5267 0.113 Uiso 1 1 calc R U . . .
H16B H 0.2592 0.4597 0.5048 0.113 Uiso 1 1 calc R U . . .
C17 C 0.6516(5) 0.6277(3) 0.0866(2) 0.0600(10) Uani 1 1 d . . . . .
H17A H 0.5636 0.6124 0.0484 0.090 Uiso 1 1 calc R U . . .
H17B H 0.7528 0.6438 0.0575 0.090 Uiso 1 1 calc R U . . .
H17C H 0.6212 0.6902 0.1194 0.090 Uiso 1 1 calc R U . . .
C18 C 0.9747(4) 0.5824(3) 0.3783(2) 0.0556(9) Uani 1 1 d . . . . .
H18A H 0.9944 0.5158 0.3480 0.083 Uiso 1 1 calc R U . . .
H18B H 0.9088 0.5658 0.4256 0.083 Uiso 1 1 calc R U . . .
H18C H 1.0797 0.6136 0.3949 0.083 Uiso 1 1 calc R U . . .

loop_
_atom_site_aniso_label
_atom_site_aniso_U_11
_atom_site_aniso_U_22
_atom_site_aniso_U_33
_atom_site_aniso_U_23
_atom_site_aniso_U_13
_atom_site_aniso_U_12
O1 0.0397(13) 0.0500(13) 0.0774(17) -0.0078(13) 0.0075(13) 0.0095(11)
O2 0.0713(17) 0.0564(14) 0.0445(13) -0.0126(12) 0.0101(14) -0.0050(14)
C1 0.0301(15) 0.0374(16) 0.0412(16) -0.0010(13) 0.0021(13) -0.0010(13)
C2 0.0430(18) 0.0380(16) 0.0419(17) 0.0034(14) 0.0067(15) -0.0016(14)
C3 0.055(2) 0.0450(18) 0.0447(18) -0.0097(15) -0.0006(16) 0.0018(17)
C4 0.0440(18) 0.052(2) 0.057(2) -0.0094(17) -0.0085(17) -0.0073(16)
C5 0.0348(16) 0.0490(18) 0.0440(17) -0.0035(15) -0.0016(14) -0.0054(15)
C6 0.0366(17) 0.067(2) 0.061(2) -0.0038(19) 0.0040(16) -0.0114(16)
C7 0.0374(18) 0.082(3) 0.055(2) -0.007(2) 0.0096(17) -0.0061(18)
C8 0.0351(16) 0.0484(18) 0.0389(17) -0.0030(14) 0.0004(13) -0.0011(15)
C9 0.0304(15) 0.0401(16) 0.0382(15) -0.0014(14) -0.0016(13) -0.0021(13)
C10 0.0475(18) 0.0490(19) 0.0392(16) -0.0068(15) -0.0003(15) -0.0017(15)
C11 0.0439(18) 0.055(2) 0.0468(18) -0.0068(17) -0.0051(16) -0.0063(17)
C12 0.0331(16) 0.0492(19) 0.0529(19) -0.0031(16) -0.0024(15) -0.0024(14)
C13 0.0402(16) 0.0401(17) 0.0462(18) -0.0003(15) 0.0024(15) -0.0014(13)
C14 0.092(3) 0.044(2) 0.066(2) 0.0057(18) 0.014(2) 0.009(2)
C15 0.050(2) 0.079(3) 0.069(3) 0.020(2) 0.011(2) -0.001(2)
C16 0.074(3) 0.122(4) 0.086(3) 0.030(3) 0.023(3) 0.026(3)
C17 0.069(2) 0.063(2) 0.048(2) 0.0013(18) -0.009(2) -0.002(2)
C18 0.0393(17) 0.071(2) 0.056(2) -0.0065(19) -0.0120(17) 0.0052(17)

loop_
_atom_type_symbol
_atom_type_description
_atom_type_scat_dispersion_real
_atom_type_scat_dispersion_imag
_atom_type_scat_source
C C 0.0033 0.0016 'International Tables Vol C Tables 4.2.6.8 and 6.1.1.4'
H H 0.0000 0.0000 'International Tables Vol C Tables 4.2.6.8 and 6.1.1.4'
O O 0.0106 0.0060 'International Tables Vol C Tables 4.2.6.8 and 6.1.1.4'

loop_
_geom_angle_atom_site_label_1
_geom_angle_atom_site_label_2
_geom_angle_atom_site_label_3
_geom_angle
_geom_angle_site_symmetry_1
_geom_angle_site_symmetry_3
_geom_angle_publ_flag
C10 O2 H2 109.5 . . ?
C2 C1 C9 102.3(2) . . ?
C2 C1 C12 110.4(2) . . ?
C9 C1 C12 104.4(2) . . ?
C2 C1 C13 105.3(2) . . ?
C9 C1 C13 119.4(2) . . ?
C12 C1 C13 114.4(2) . . ?
O1 C2 C3 121.1(3) . . ?
O1 C2 C1 122.0(3) . . ?
C3 C2 C1 116.9(3) . . ?
C2 C3 C4 112.6(3) . . ?
C2 C3 H3A 109.1 . . ?
C4 C3 H3A 109.1 . . ?
C2 C3 H3B 109.1 . . ?
C4 C3 H3B 109.1 . . ?
H3A C3 H3B 107.8 . . ?
C5 C4 C3 112.1(3) . . ?
C5 C4 H4A 109.2 . . ?
C3 C4 H4A 109.2 . . ?
C5 C4 H4B 109.2 . . ?
C3 C4 H4B 109.2 . . ?
H4A C4 H4B 107.9 . . ?
C4 C5 C18 111.4(3) . . ?
C4 C5 C9 107.2(3) . . ?
C18 C5 C9 116.0(3) . . ?
C4 C5 C6 114.4(3) . . ?
C18 C5 C6 108.9(3) . . ?
C9 C5 C6 98.5(3) . . ?
C5 C6 C7 105.8(3) . . ?
C5 C6 H6A 110.6 . . ?
C7 C6 H6A 110.6 . . ?
C5 C6 H6B 110.6 . . ?
C7 C6 H6B 110.6 . . ?
H6A C6 H6B 108.7 . . ?
C6 C7 C8 106.5(3) . . ?
C6 C7 H7A 110.4 . . ?
C8 C7 H7A 110.4 . . ?
C6 C7 H7B 110.4 . . ?
C8 C7 H7B 110.4 . . ?
H7A C7 H7B 108.6 . . ?
C10 C8 C9 110.8(2) . . ?
C10 C8 C7 119.2(3) . . ?
C9 C8 C7 102.5(3) . . ?
C10 C8 H8 107.9 . . ?
C9 C8 H8 107.9 . . ?
C7 C8 H8 107.9 . . ?
C8 C9 C5 106.7(2) . . ?
C8 C9 C1 118.3(2) . . ?
C5 C9 C1 121.2(2) . . ?
C8 C9 H9 102.5 . . ?
C5 C9 H9 102.5 . . ?
C1 C9 H9 102.5 . . ?
O2 C10 C17 104.9(3) . . ?
O2 C10 C8 109.5(3) . . ?
C17 C10 C8 114.4(3) . . ?
O2 C10 C11 108.3(3) . . ?
C17 C10 C11 111.7(3) . . ?
C8 C10 C11 107.9(2) . . ?
C12 C11 C10 115.9(3) . . ?
C12 C11 H11A 108.3 . . ?
C10 C11 H11A 108.3 . . ?
C12 C11 H11B 108.3 . . ?
C10 C11 H11B 108.3 . . ?
H11A C11 H11B 107.4 . . ?
C11 C12 C1 114.5(2) . . ?
C11 C12 H12A 108.6 . . ?
C1 C12 H12A 108.6 . . ?
C11 C12 H12B 108.6 . . ?
C1 C12 H12B 108.6 . . ?
H12A C12 H12B 107.6 . . ?
C15 C13 C14 107.6(3) . . ?
C15 C13 C1 110.4(3) . . ?
C14 C13 C1 118.1(3) . . ?
C15 C13 H13 106.7 . . ?
C14 C13 H13 106.7 . . ?
C1 C13 H13 106.7 . . ?
C13 C14 H14A 109.5 . . ?
C13 C14 H14B 109.5 . . ?
H14A C14 H14B 109.5 . . ?
C13 C14 H14C 109.5 . . ?
H14A C14 H14C 109.5 . . ?
H14B C14 H14C 109.5 . . ?
C16 C15 C13 127.1(5) . . ?
C16 C15 H15 116.4 . . ?
C13 C15 H15 116.4 . . ?
C15 C16 H16A 120.0 . . ?
C15 C16 H16B 120.0 . . ?
H16A C16 H16B 120.0 . . ?
C10 C17 H17A 109.5 . . ?
C10 C17 H17B 109.5 . . ?
H17A C17 H17B 109.5 . . ?
C10 C17 H17C 109.5 . . ?
H17A C17 H17C 109.5 . . ?
H17B C17 H17C 109.5 . . ?
C5 C18 H18A 109.5 . . ?
C5 C18 H18B 109.5 . . ?
H18A C18 H18B 109.5 . . ?
C5 C18 H18C 109.5 . . ?
H18A C18 H18C 109.5 . . ?
H18B C18 H18C 109.5 . . ?

loop_
_geom_bond_atom_site_label_1
_geom_bond_atom_site_label_2
_geom_bond_distance
_geom_bond_site_symmetry_2
_geom_bond_publ_flag
O1 C2 1.216(4) . ?
O2 C10 1.443(4) . ?
O2 H2 0.8200 . ?
C1 C2 1.532(4) . ?
C1 C9 1.541(4) . ?
C1 C12 1.541(4) . ?
C1 C13 1.565(4) . ?
C2 C3 1.517(5) . ?
C3 C4 1.546(5) . ?
C3 H3A 0.9700 . ?
C3 H3B 0.9700 . ?
C4 C5 1.524(5) . ?
C4 H4A 0.9700 . ?
C4 H4B 0.9700 . ?
C5 C18 1.528(5) . ?
C5 C9 1.535(4) . ?
C5 C6 1.540(5) . ?
C6 C7 1.541(5) . ?
C6 H6A 0.9700 . ?
C6 H6B 0.9700 . ?
C7 C8 1.551(4) . ?
C7 H7A 0.9700 . ?
C7 H7B 0.9700 . ?
C8 C10 1.531(4) . ?
C8 C9 1.534(4) . ?
C8 H8 0.9800 . ?
C9 H9 0.9800 . ?
C10 C17 1.506(5) . ?
C10 C11 1.542(4) . ?
C11 C12 1.537(4) . ?
C11 H11A 0.9700 . ?
C11 H11B 0.9700 . ?
C12 H12A 0.9700 . ?
C12 H12B 0.9700 . ?
C13 C15 1.501(5) . ?
C13 C14 1.527(5) . ?
C13 H13 0.9800 . ?
C14 H14A 0.9600 . ?
C14 H14B 0.9600 . ?
C14 H14C 0.9600 . ?
C15 C16 1.236(6) . ?
C15 H15 0.9300 . ?
C16 H16A 0.9300 . ?
C16 H16B 0.9300 . ?
C17 H17A 0.9600 . ?
C17 H17B 0.9600 . ?
C17 H17C 0.9600 . ?
C18 H18A 0.9600 . ?
C18 H18B 0.9600 . ?
C18 H18C 0.9600 . ?

loop_
_geom_torsion_atom_site_label_1
_geom_torsion_atom_site_label_2
_geom_torsion_atom_site_label_3
_geom_torsion_atom_site_label_4
_geom_torsion
_geom_torsion_site_symmetry_1
_geom_torsion_site_symmetry_2
_geom_torsion_site_symmetry_3
_geom_torsion_site_symmetry_4
_geom_torsion_publ_flag
C9 C1 C2 O1 126.6(3) . . . . ?
C12 C1 C2 O1 16.0(4) . . . . ?
C13 C1 C2 O1 -107.9(3) . . . . ?
C9 C1 C2 C3 -51.3(3) . . . . ?
C12 C1 C2 C3 -161.9(3) . . . . ?
C13 C1 C2 C3 74.1(3) . . . . ?
O1 C2 C3 C4 -123.3(3) . . . . ?
C1 C2 C3 C4 54.7(4) . . . . ?
C2 C3 C4 C5 -51.6(4) . . . . ?
C3 C4 C5 C18 -78.2(3) . . . . ?
C3 C4 C5 C9 49.7(3) . . . . ?
C3 C4 C5 C6 157.8(3) . . . . ?
C4 C5 C6 C7 -152.6(3) . . . . ?
C18 C5 C6 C7 82.1(3) . . . . ?
C9 C5 C6 C7 -39.2(3) . . . . ?
C5 C6 C7 C8 21.1(4) . . . . ?
C6 C7 C8 C10 129.3(3) . . . . ?
C6 C7 C8 C9 6.4(3) . . . . ?
C10 C8 C9 C5 -160.6(3) . . . . ?
C7 C8 C9 C5 -32.3(3) . . . . ?
C10 C8 C9 C1 58.6(3) . . . . ?
C7 C8 C9 C1 -173.1(3) . . . . ?
C4 C5 C9 C8 163.4(3) . . . . ?
C18 C5 C9 C8 -71.4(3) . . . . ?
C6 C5 C9 C8 44.5(3) . . . . ?
C4 C5 C9 C1 -57.1(4) . . . . ?
C18 C5 C9 C1 68.1(4) . . . . ?
C6 C5 C9 C1 -176.0(3) . . . . ?
C2 C1 C9 C8 -169.8(3) . . . . ?
C12 C1 C9 C8 -54.7(3) . . . . ?
C13 C1 C9 C8 74.6(3) . . . . ?
C2 C1 C9 C5 55.2(3) . . . . ?
C12 C1 C9 C5 170.2(3) . . . . ?
C13 C1 C9 C5 -60.5(4) . . . . ?
C9 C8 C10 O2 -168.7(2) . . . . ?
C7 C8 C10 O2 72.7(4) . . . . ?
C9 C8 C10 C17 74.0(3) . . . . ?
C7 C8 C10 C17 -44.6(4) . . . . ?
C9 C8 C10 C11 -51.0(3) . . . . ?
C7 C8 C10 C11 -169.6(3) . . . . ?
O2 C10 C11 C12 170.2(3) . . . . ?
C17 C10 C11 C12 -74.8(3) . . . . ?
C8 C10 C11 C12 51.7(4) . . . . ?
C10 C11 C12 C1 -54.4(4) . . . . ?
C2 C1 C12 C11 159.3(3) . . . . ?
C9 C1 C12 C11 50.1(3) . . . . ?
C13 C1 C12 C11 -82.1(3) . . . . ?
C2 C1 C13 C15 64.8(3) . . . . ?
C9 C1 C13 C15 178.9(3) . . . . ?
C12 C1 C13 C15 -56.5(4) . . . . ?
C2 C1 C13 C14 -170.9(3) . . . . ?
C9 C1 C13 C14 -56.9(4) . . . . ?
C12 C1 C13 C14 67.7(4) . . . . ?
C14 C13 C15 C16 118.6(5) . . . . ?
C1 C13 C15 C16 -111.3(5) . . . . ?
